data_4001717
loop_
_publ_author_name
'Cai, Zhengxu'
'Guo, Yunlong'
'Yang, Sifen'
'Peng, Qian'
'Luo, Hewei'
'Liu, Zitong'
'Zhang, Guanxin'
'Liu, Yunqi'
'Zhang, Deqing'

_publ_section_title
;
 New Donor--Acceptor--Donor Molecules with Pechmann Dye as the Core Moiety
 for Solution-Processed Good-Performance Organic Field-Effect Transistors
;
_journal_issue 3
_journal_name_full 'Chemistry of Materials'
_journal_page_first 471
_journal_paper_doi 10.1021/cm303793g
_journal_volume 25
_journal_year 2013
_chemical_formula_moiety 'C48 H50 N2 O4 S2'
_chemical_formula_sum 'C48 H50 N2 O4 S2'
_chemical_formula_weight 783.02
_chemical_name_systematic
; 
 ? 
;
_space_group_IT_number 2
_symmetry_cell_setting triclinic
_symmetry_space_group_name_Hall '-P 1'
_symmetry_space_group_name_H-M 'P -1'
_atom_sites_solution_hydrogens geom
_atom_sites_solution_primary direct
_atom_sites_solution_secondary difmap
_audit_creation_method SHELXL-97
_cell_angle_alpha 73.02(3)
_cell_angle_beta 83.17(3)
_cell_angle_gamma 63.39(3)
_cell_formula_units_Z 1
_cell_length_a 9.5525(19)
_cell_length_b 9.7452(19)
_cell_length_c 12.660(3)
_cell_measurement_reflns_used 3589
_cell_measurement_temperature 173(2)
_cell_measurement_theta_max 27.4523
_cell_measurement_theta_min 2.3850
_cell_volume 1007.7(5)
_computing_cell_refinement 'CrystalClear (Rigaku Inc., 2008)'
_computing_data_collection 'CrystalClear (Rigaku Inc., 2008)'
_computing_data_reduction 'CrystalClear (Rigaku Inc., 2008)'
_computing_molecular_graphics
;
 Mercury: visualization and analysis of crystal structures, C. F. Macrae,
 P. R. Edgington, P. McCabe, E. Pidcock, G. P. Shields, R. Taylor,
 M. Towler and J. van de Streek, J. Appl. Cryst., 39, 453-457, 2006.
;
_computing_publication_material 'SHELX-97 (Sheldrick, 2008)'
_computing_structure_refinement 'SHELX-97 (Sheldrick, 2008)'
_computing_structure_solution 'SHELX-97 (Sheldrick, 2008)'
_diffrn_ambient_temperature 173(2)
_diffrn_detector_area_resol_mean 28.5714
_diffrn_measured_fraction_theta_full 0.993
_diffrn_measured_fraction_theta_max 0.993
_diffrn_measurement_device_type 'MM007HF + CCD (Saturn724+)'
_diffrn_measurement_method '\w scans at fixed \c = 45\%'
_diffrn_radiation_monochromator Confocal
_diffrn_radiation_source 'Rotating Anode'
_diffrn_radiation_type MoK\a
_diffrn_radiation_wavelength 0.71073
_diffrn_reflns_av_R_equivalents 0.0527
_diffrn_reflns_av_sigmaI/netI 0.0620
_diffrn_reflns_limit_h_max 11
_diffrn_reflns_limit_h_min -11
_diffrn_reflns_limit_k_max 12
_diffrn_reflns_limit_k_min -11
_diffrn_reflns_limit_l_max 15
_diffrn_reflns_limit_l_min -15
_diffrn_reflns_number 8240
_diffrn_reflns_theta_full 26.00
_diffrn_reflns_theta_max 26.00
_diffrn_reflns_theta_min 2.38
_exptl_absorpt_coefficient_mu 0.180
_exptl_absorpt_correction_T_max 1.0000
_exptl_absorpt_correction_T_min 0.7548
_exptl_absorpt_correction_type multi-scan
_exptl_absorpt_process_details 'CrystalClear (Rigaku Inc., 2008)'
_exptl_crystal_colour black
_exptl_crystal_density_diffrn 1.290
_exptl_crystal_density_method 'not measured'
_exptl_crystal_description plate
_exptl_crystal_F_000 416
_exptl_crystal_size_max 0.25
_exptl_crystal_size_mid 0.19
_exptl_crystal_size_min 0.03
_refine_diff_density_max 0.539
_refine_diff_density_min -0.310
_refine_diff_density_rms 0.058
_refine_ls_extinction_method none
_refine_ls_goodness_of_fit_ref 1.124
_refine_ls_hydrogen_treatment constr
_refine_ls_matrix_type full
_refine_ls_number_parameters 358
_refine_ls_number_reflns 3944
_refine_ls_number_restraints 270
_refine_ls_restrained_S_all 1.128
_refine_ls_R_factor_all 0.1126
_refine_ls_R_factor_gt 0.0959
_refine_ls_shift/su_max 0.004
_refine_ls_shift/su_mean 0.001
_refine_ls_structure_factor_coef Fsqd
_refine_ls_weighting_details 'calc w=1/[\s^2^(Fo^2^)+(0.0953P)^2^+1.0180P] where P=(Fo^2^+2Fc^2^)/3'
_refine_ls_weighting_scheme calc
_refine_ls_wR_factor_gt 0.2250
_refine_ls_wR_factor_ref 0.2393
_reflns_number_gt 3250
_reflns_number_total 3944
_reflns_threshold_expression >2sigma(I)
_cod_data_source_file cm303793g_si_002.cif
_cod_data_source_block BFBPD
_cod_original_cell_volume 1007.6(3)
_cod_original_sg_symbol_H-M P-1
_cod_database_code 4001717

loop_
_symmetry_equiv_pos_as_xyz
'x, y, z'
'-x, -y, -z'

loop_
_atom_site_label
_atom_site_type_symbol
_atom_site_fract_x
_atom_site_fract_y
_atom_site_fract_z
_atom_site_U_iso_or_equiv
_atom_site_adp_type
_atom_site_occupancy
_atom_site_symmetry_multiplicity
_atom_site_calc_flag
_atom_site_refinement_flags
_atom_site_disorder_assembly
_atom_site_disorder_group
S1 S 0.58959(12) 0.80382(12) 0.12900(9) 0.0528(3) Uani 1 1 d . . .
O1 O 0.3759(4) 0.6510(4) 0.1089(3) 0.0692(9) Uani 1 1 d . . .
O2 O 0.9497(3) 1.1918(3) 0.1287(3) 0.0625(8) Uani 1 1 d . . .
N1 N 0.7503(4) 1.1118(4) 0.1598(3) 0.0490(8) Uani 1 1 d . C .
C1 C 0.8870(5) 1.1160(5) 0.1095(3) 0.0509(9) Uani 1 1 d . . .
C2 C 0.9374(4) 1.0098(4) 0.0347(3) 0.0466(9) Uani 1 1 d . . .
C3 C 0.8283(4) 0.9439(4) 0.0498(3) 0.0467(9) Uani 1 1 d . . .
H3 H 0.8317 0.8692 0.0141 0.056 Uiso 1 1 calc R . .
C4 C 0.7176(4) 1.0047(4) 0.1236(3) 0.0451(9) Uani 1 1 d . . .
C5 C 0.5850(4) 0.9695(4) 0.1583(3) 0.0459(9) Uani 1 1 d . . .
C6 C 0.4465(5) 1.0459(5) 0.2062(3) 0.0522(10) Uani 1 1 d . . .
H6 H 0.4227 1.1383 0.2293 0.063 Uiso 1 1 calc R . .
C7 C 0.3420(5) 0.9771(5) 0.2185(3) 0.0543(10) Uani 1 1 d . . .
H7 H 0.2411 1.0174 0.2500 0.065 Uiso 1 1 calc R . .
C8 C 0.4042(4) 0.8433(5) 0.1793(3) 0.0472(9) Uani 1 1 d . . .
C9 C 0.3289(5) 0.7443(5) 0.1789(4) 0.0553(9) Uani 1 1 d U . .
C10 C 0.2072(4) 0.7358(5) 0.2375(3) 0.0473(8) Uani 1 1 d U A .
H10 H 0.1551 0.7916 0.2914 0.057 Uiso 1 1 calc R . .
C11 C 0.1683(5) 0.6301(5) 0.2061(4) 0.0552(10) Uani 1 1 d D . .
C12 C 0.0560(14) 0.5700(16) 0.2247(13) 0.065(3) Uani 0.57(3) 1 d PDU A 1
H12 H -0.0256 0.6017 0.2758 0.078 Uiso 0.57(3) 1 calc PR A 1
C13 C 0.0648(14) 0.4637(12) 0.1678(12) 0.056(3) Uani 0.57(3) 1 d PDU A 1
H13 H -0.0081 0.4190 0.1841 0.067 Uiso 0.57(3) 1 calc PR A 1
C14 C 0.1765(17) 0.4213(12) 0.0882(11) 0.062(3) Uani 0.57(3) 1 d PDU A 1
H14 H 0.1766 0.3498 0.0508 0.074 Uiso 0.57(3) 1 calc PR A 1
C15 C 0.2875(16) 0.4796(13) 0.0614(10) 0.066(3) Uani 0.57(3) 1 d PDU A 1
H15 H 0.3641 0.4552 0.0060 0.079 Uiso 0.57(3) 1 calc PR A 1
C12' C 0.0475(19) 0.591(2) 0.2555(16) 0.069(4) Uani 0.43(3) 1 d PDU A 2
H12A H -0.0127 0.6297 0.3147 0.083 Uiso 0.43(3) 1 calc PR A 2
C13' C 0.0238(19) 0.4896(19) 0.2099(17) 0.064(4) Uani 0.43(3) 1 d PDU A 2
H13A H -0.0571 0.4578 0.2377 0.077 Uiso 0.43(3) 1 calc PR A 2
C14' C 0.116(2) 0.4333(17) 0.1242(15) 0.062(4) Uani 0.43(3) 1 d PDU A 2
H14A H 0.0942 0.3694 0.0906 0.074 Uiso 0.43(3) 1 calc PR A 2
C15' C 0.240(2) 0.4724(18) 0.0889(17) 0.074(5) Uani 0.43(3) 1 d PDU A 2
H15A H 0.3079 0.4242 0.0358 0.089 Uiso 0.43(3) 1 calc PR A 2
C16 C 0.2725(5) 0.5780(5) 0.1257(4) 0.0574(10) Uani 1 1 d D A .
C17 C 0.6728(5) 1.1974(5) 0.2442(4) 0.0626(12) Uani 1 1 d D . .
H17A H 0.5597 1.2598 0.2257 0.075 Uiso 1 1 calc R B 1
H17B H 0.7159 1.2736 0.2417 0.075 Uiso 1 1 calc R B 1
C18 C 0.6925(9) 1.0856(9) 0.3652(5) 0.0658(18) Uani 0.633(8) 1 d PDU C 1
H18 H 0.6348 1.0207 0.3680 0.079 Uiso 0.633(8) 1 calc PR C 1
C19 C 0.8669(10) 0.9663(10) 0.3957(7) 0.080(2) Uani 0.633(8) 1 d PDU C 1
H19A H 0.9099 0.9096 0.3375 0.096 Uiso 0.633(8) 1 calc PR C 1
H19B H 0.9256 1.0289 0.3934 0.096 Uiso 0.633(8) 1 calc PR C 1
C20 C 0.9004(15) 0.8406(14) 0.5083(10) 0.092(3) Uani 0.633(8) 1 d PDU C 1
H20A H 0.8369 0.7827 0.5148 0.138 Uiso 0.633(8) 1 calc PR C 1
H20C H 0.8740 0.8935 0.5677 0.138 Uiso 0.633(8) 1 calc PR C 1
H20B H 1.0117 0.7655 0.5139 0.138 Uiso 0.633(8) 1 calc PR C 1
C21 C 0.6237(10) 1.1742(10) 0.4550(7) 0.076(2) Uani 0.633(8) 1 d PDU C 1
H21A H 0.6355 1.0951 0.5274 0.091 Uiso 0.633(8) 1 calc PR C 1
H21B H 0.6846 1.2325 0.4585 0.091 Uiso 0.633(8) 1 calc PR C 1
C22 C 0.4505(12) 1.2924(15) 0.4355(9) 0.090(2) Uani 0.633(8) 1 d PDU C 1
H22A H 0.3902 1.2411 0.4185 0.108 Uiso 0.633(8) 1 calc PR C 1
H22B H 0.4386 1.3859 0.3728 0.108 Uiso 0.633(8) 1 calc PR C 1
C23 C 0.3890(13) 1.3460(12) 0.5454(9) 0.095(3) Uani 0.633(8) 1 d PDU C 1
H23A H 0.3790 1.2580 0.6040 0.113 Uiso 0.633(8) 1 calc PR C 1
H23B H 0.4635 1.3746 0.5716 0.113 Uiso 0.633(8) 1 calc PR C 1
C24 C 0.2353(12) 1.4850(14) 0.5206(10) 0.108(3) Uani 0.633(8) 1 d PDU C 1
H24B H 0.2461 1.5703 0.4611 0.161 Uiso 0.633(8) 1 calc PR C 1
H24C H 0.1960 1.5227 0.5868 0.161 Uiso 0.633(8) 1 calc PR C 1
H24A H 0.1616 1.4544 0.4972 0.161 Uiso 0.633(8) 1 calc PR C 1
C18' C 0.7610(16) 1.1266(13) 0.3528(8) 0.070(3) Uani 0.367(8) 1 d PDU C 2
H18A H 0.8706 1.1155 0.3421 0.084 Uiso 0.367(8) 1 calc PR C 2
C19' C 0.7587(18) 0.9660(16) 0.3963(11) 0.071(3) Uani 0.367(8) 1 d PDU C 2
H19D H 0.8075 0.9003 0.3436 0.085 Uiso 0.367(8) 1 calc PR C 2
H19C H 0.6504 0.9775 0.4108 0.085 Uiso 0.367(8) 1 calc PR C 2
C20' C 0.857(3) 0.891(3) 0.5058(17) 0.088(5) Uani 0.367(8) 1 d PDU C 2
H20E H 0.9639 0.8791 0.4890 0.133 Uiso 0.367(8) 1 calc PR C 2
H20D H 0.8592 0.7865 0.5420 0.133 Uiso 0.367(8) 1 calc PR C 2
H20F H 0.8090 0.9609 0.5550 0.133 Uiso 0.367(8) 1 calc PR C 2
C21' C 0.6658(15) 1.2476(18) 0.4170(12) 0.076(3) Uani 0.367(8) 1 d PDU C 2
H21C H 0.6579 1.3526 0.3718 0.092 Uiso 0.367(8) 1 calc PR C 2
H21D H 0.7262 1.2192 0.4847 0.092 Uiso 0.367(8) 1 calc PR C 2
C22' C 0.5001(18) 1.268(2) 0.4519(16) 0.075(3) Uani 0.367(8) 1 d PDU C 2
H22C H 0.5042 1.1647 0.4976 0.090 Uiso 0.367(8) 1 calc PR C 2
H22D H 0.4350 1.3023 0.3854 0.090 Uiso 0.367(8) 1 calc PR C 2
C23' C 0.4237(18) 1.395(2) 0.5194(15) 0.086(4) Uani 0.367(8) 1 d PDU C 2
H23D H 0.4991 1.3719 0.5768 0.103 Uiso 0.367(8) 1 calc PR C 2
H23C H 0.4016 1.5018 0.4693 0.103 Uiso 0.367(8) 1 calc PR C 2
C24' C 0.278(2) 1.397(3) 0.5727(16) 0.101(5) Uani 0.367(8) 1 d PDU C 2
H24D H 0.2109 1.3978 0.5192 0.152 Uiso 0.367(8) 1 calc PR C 2
H24F H 0.2225 1.4925 0.5994 0.152 Uiso 0.367(8) 1 calc PR C 2
H24E H 0.3021 1.3019 0.6352 0.152 Uiso 0.367(8) 1 calc PR C 2

loop_
_atom_site_aniso_label
_atom_site_aniso_U_11
_atom_site_aniso_U_22
_atom_site_aniso_U_33
_atom_site_aniso_U_23
_atom_site_aniso_U_13
_atom_site_aniso_U_12
S1 0.0518(6) 0.0562(6) 0.0686(7) -0.0234(5) 0.0071(5) -0.0367(5)
O1 0.0636(19) 0.077(2) 0.080(2) -0.0213(17) 0.0095(16) -0.0435(17)
O2 0.0677(18) 0.0665(19) 0.085(2) -0.0356(16) 0.0124(16) -0.0494(16)
N1 0.0526(18) 0.0510(18) 0.061(2) -0.0233(15) 0.0068(15) -0.0341(15)
C1 0.058(2) 0.049(2) 0.061(2) -0.0152(18) 0.0001(18) -0.0356(19)
C2 0.051(2) 0.043(2) 0.057(2) -0.0113(17) 0.0002(16) -0.0319(17)
C3 0.052(2) 0.047(2) 0.055(2) -0.0145(17) 0.0020(17) -0.0329(18)
C4 0.054(2) 0.045(2) 0.049(2) -0.0110(16) -0.0036(17) -0.0323(17)
C5 0.049(2) 0.052(2) 0.051(2) -0.0171(17) -0.0021(16) -0.0305(17)
C6 0.052(2) 0.060(2) 0.059(2) -0.025(2) 0.0008(18) -0.031(2)
C7 0.050(2) 0.070(3) 0.059(2) -0.026(2) 0.0017(18) -0.035(2)
C8 0.050(2) 0.057(2) 0.048(2) -0.0106(17) -0.0036(16) -0.0356(18)
C9 0.059(2) 0.060(2) 0.061(2) -0.0153(18) -0.0023(18) -0.0380(18)
C10 0.052(2) 0.056(2) 0.054(2) -0.0213(16) 0.0102(16) -0.0387(17)
C11 0.053(2) 0.056(2) 0.068(3) -0.013(2) 0.0014(19) -0.036(2)
C12 0.060(5) 0.072(5) 0.083(6) -0.026(4) 0.010(4) -0.045(4)
C13 0.058(5) 0.058(4) 0.070(6) -0.023(4) 0.012(4) -0.041(4)
C14 0.065(5) 0.057(4) 0.076(5) -0.026(4) 0.003(4) -0.033(4)
C15 0.072(6) 0.058(4) 0.073(5) -0.028(4) 0.012(4) -0.028(4)
C12' 0.064(6) 0.082(7) 0.075(7) -0.025(5) 0.010(5) -0.044(5)
C13' 0.060(5) 0.069(6) 0.076(7) -0.015(5) 0.005(5) -0.044(5)
C14' 0.072(7) 0.061(5) 0.071(7) -0.031(5) 0.006(5) -0.039(5)
C15' 0.081(8) 0.069(6) 0.073(7) -0.037(5) 0.013(6) -0.024(5)
C16 0.061(2) 0.050(2) 0.067(3) -0.012(2) -0.003(2) -0.030(2)
C17 0.057(2) 0.058(3) 0.097(3) -0.042(2) 0.011(2) -0.036(2)
C18 0.068(3) 0.077(3) 0.068(3) -0.035(2) -0.001(2) -0.036(2)
C19 0.072(3) 0.091(4) 0.076(3) -0.024(3) -0.003(3) -0.032(3)
C20 0.085(6) 0.092(6) 0.088(5) -0.018(5) -0.014(5) -0.029(5)
C21 0.079(3) 0.081(3) 0.076(3) -0.031(3) 0.005(3) -0.036(3)
C22 0.091(4) 0.087(3) 0.082(3) -0.023(3) 0.013(3) -0.033(3)
C23 0.095(4) 0.089(4) 0.092(4) -0.022(3) 0.015(3) -0.038(3)
C24 0.107(6) 0.102(6) 0.102(6) -0.018(5) 0.008(5) -0.042(5)
C18' 0.076(4) 0.072(4) 0.073(4) -0.027(3) 0.004(3) -0.039(3)
C19' 0.073(4) 0.077(4) 0.073(4) -0.024(3) 0.002(3) -0.039(3)
C20' 0.084(8) 0.090(8) 0.078(7) -0.028(6) -0.001(6) -0.023(6)
C21' 0.082(4) 0.075(4) 0.077(4) -0.028(3) 0.004(3) -0.035(3)
C22' 0.079(4) 0.078(4) 0.079(4) -0.028(3) 0.000(3) -0.039(3)
C23' 0.086(5) 0.086(5) 0.085(5) -0.027(3) 0.005(3) -0.035(3)
C24' 0.095(7) 0.097(7) 0.089(7) -0.022(6) 0.023(6) -0.029(6)

loop_
_atom_type_symbol
_atom_type_description
_atom_type_scat_dispersion_real
_atom_type_scat_dispersion_imag
_atom_type_scat_source
C C 0.0033 0.0016 'International Tables Vol C Tables 4.2.6.8 and 6.1.1.4'
H H 0.0000 0.0000 'International Tables Vol C Tables 4.2.6.8 and 6.1.1.4'
O O 0.0106 0.0060 'International Tables Vol C Tables 4.2.6.8 and 6.1.1.4'
S S 0.1246 0.1234 'International Tables Vol C Tables 4.2.6.8 and 6.1.1.4'
N N 0.0061 0.0033 'International Tables Vol C Tables 4.2.6.8 and 6.1.1.4'

loop_
_geom_angle_atom_site_label_1
_geom_angle_atom_site_label_2
_geom_angle_atom_site_label_3
_geom_angle
_geom_angle_site_symmetry_1
C8 S1 C5 91.77(18) .
C9 O1 C16 105.6(3) .
C1 N1 C4 108.7(3) .
C1 N1 C17 121.1(3) .
C4 N1 C17 129.9(3) .
O2 C1 N1 124.1(4) .
O2 C1 C2 129.3(4) .
N1 C1 C2 106.5(3) .
C2 C2 C3 130.1(4) 2_775
C2 C2 C1 124.1(4) 2_775
C3 C2 C1 105.8(3) .
C4 C3 C2 109.4(3) .
C4 C3 H3 125.3 .
C2 C3 H3 125.3 .
C3 C4 N1 109.5(3) .
C3 C4 C5 126.0(3) .
N1 C4 C5 124.5(3) .
C6 C5 C4 132.9(3) .
C6 C5 S1 110.2(3) .
C4 C5 S1 116.8(3) .
C5 C6 C7 114.6(4) .
C5 C6 H6 122.7 .
C7 C6 H6 122.7 .
C8 C7 C6 111.6(4) .
C8 C7 H7 124.2 .
C6 C7 H7 124.2 .
C7 C8 C9 126.3(4) .
C7 C8 S1 111.8(3) .
C9 C8 S1 121.9(3) .
C10 C9 O1 111.7(3) .
C10 C9 C8 127.8(4) .
O1 C9 C8 120.4(4) .
C9 C10 C11 108.2(4) .
C9 C10 H10 125.9 .
C11 C10 H10 125.9 .
C16 C11 C12' 131.1(9) .
C16 C11 C12 112.2(7) .
C12' C11 C12 19.4(8) .
C16 C11 C10 106.4(3) .
C12' C11 C10 122.5(9) .
C12 C11 C10 141.2(7) .
C13 C12 C11 119.7(8) .
C13 C12 H12 120.1 .
C11 C12 H12 120.1 .
C14 C13 C12 122.0(9) .
C14 C13 H13 119.0 .
C12 C13 H13 119.0 .
C15 C14 C13 122.2(9) .
C15 C14 H14 118.9 .
C13 C14 H14 118.9 .
C14 C15 C16 111.0(8) .
C14 C15 H15 124.5 .
C16 C15 H15 124.5 .
C13' C12' C11 113.5(12) .
C13' C12' H12A 123.3 .
C11 C12' H12A 123.3 .
C12' C13' C14' 121.6(13) .
C12' C13' H13A 119.2 .
C14' C13' H13A 119.2 .
C15' C14' C13' 118.6(12) .
C15' C14' H14A 120.7 .
C13' C14' H14A 120.7 .
C14' C15' C16 125.0(11) .
C14' C15' H15A 117.5 .
C16 C15' H15A 117.5 .
C11 C16 C15 132.8(7) .
C11 C16 C15' 109.9(10) .
C15 C16 C15' 23.0(6) .
C11 C16 O1 108.1(3) .
C15 C16 O1 119.1(7) .
C15' C16 O1 142.0(10) .
N1 C17 C18' 114.5(6) .
N1 C17 C18 114.0(4) .
C18' C17 C18 33.3(5) .
N1 C17 H17A 108.8 .
C18' C17 H17A 131.8 .
C18 C17 H17A 108.8 .
N1 C17 H17B 108.8 .
C18' C17 H17B 77.9 .
C18 C17 H17B 108.8 .
H17A C17 H17B 107.6 .
C21 C18 C19 108.6(6) .
C21 C18 C17 114.5(6) .
C19 C18 C17 112.2(6) .
C21 C18 H18 107.0 .
C19 C18 H18 107.0 .
C17 C18 H18 107.0 .
C20 C19 C18 117.3(8) .
C20 C19 H19A 108.0 .
C18 C19 H19A 108.0 .
C20 C19 H19B 108.0 .
C18 C19 H19B 108.0 .
H19A C19 H19B 107.2 .
C22 C21 C18 113.5(7) .
C22 C21 H21A 108.9 .
C18 C21 H21A 108.9 .
C22 C21 H21B 108.9 .
C18 C21 H21B 108.9 .
H21A C21 H21B 107.7 .
C21 C22 C23 107.1(8) .
C21 C22 H22A 110.3 .
C23 C22 H22A 110.3 .
C21 C22 H22B 110.3 .
C23 C22 H22B 110.3 .
H22A C22 H22B 108.6 .
C24 C23 C22 107.8(9) .
C24 C23 H23A 110.1 .
C22 C23 H23A 110.1 .
C24 C23 H23B 110.1 .
C22 C23 H23B 110.1 .
H23A C23 H23B 108.5 .
C17 C18' C19' 103.9(9) .
C17 C18' C21' 102.8(9) .
C19' C18' C21' 115.8(12) .
C17 C18' H18A 111.3 .
C19' C18' H18A 111.3 .
C21' C18' H18A 111.3 .
C18' C19' C20' 103.3(13) .
C18' C19' H19D 111.1 .
C20' C19' H19D 111.1 .
C18' C19' H19C 111.1 .
C20' C19' H19C 111.1 .
H19D C19' H19C 109.1 .
C19' C20' H20E 109.5 .
C19' C20' H20D 109.5 .
H20E C20' H20D 109.5 .
C19' C20' H20F 109.5 .
H20E C20' H20F 109.5 .
H20D C20' H20F 109.5 .
C18' C21' C22' 118.7(12) .
C18' C21' H21C 107.6 .
C22' C21' H21C 107.6 .
C18' C21' H21D 107.6 .
C22' C21' H21D 107.6 .
H21C C21' H21D 107.1 .
C21' C22' C23' 110.7(12) .
C21' C22' H22C 109.5 .
C23' C22' H22C 109.5 .
C21' C22' H22D 109.5 .
C23' C22' H22D 109.5 .
H22C C22' H22D 108.1 .
C24' C23' C22' 112.7(15) .
C24' C23' H23D 109.1 .
C22' C23' H23D 109.1 .
C24' C23' H23C 109.1 .
C22' C23' H23C 109.1 .
H23D C23' H23C 107.8 .
C23' C24' H24D 109.5 .
C23' C24' H24F 109.5 .
H24D C24' H24F 109.5 .
C23' C24' H24E 109.5 .
H24D C24' H24E 109.5 .
H24F C24' H24E 109.5 .

loop_
_geom_bond_atom_site_label_1
_geom_bond_atom_site_label_2
_geom_bond_distance
_geom_bond_site_symmetry_2
S1 C8 1.719(4) .
S1 C5 1.740(4) .
O1 C9 1.350(5) .
O1 C16 1.420(5) .
O2 C1 1.225(4) .
N1 C1 1.396(5) .
N1 C4 1.416(4) .
N1 C17 1.470(5) .
C1 C2 1.488(5) .
C2 C2 1.372(7) 2_775
C2 C3 1.420(5) .
C3 C4 1.368(5) .
C3 H3 0.9500 .
C4 C5 1.443(5) .
C5 C6 1.365(5) .
C6 C7 1.404(5) .
C6 H6 0.9500 .
C7 C8 1.383(6) .
C7 H7 0.9500 .
C8 C9 1.441(5) .
C9 C10 1.324(5) .
C10 C11 1.405(5) .
C10 H10 0.9500 .
C11 C16 1.375(6) .
C11 C12' 1.399(9) .
C11 C12 1.404(8) .
C12 C13 1.394(8) .
C12 H12 0.9500 .
C13 C14 1.385(8) .
C13 H13 0.9500 .
C14 C15 1.380(8) .
C14 H14 0.9500 .
C15 C16 1.382(8) .
C15 H15 0.9500 .
C12' C13' 1.386(9) .
C12' H12A 0.9500 .
C13' C14' 1.393(9) .
C13' H13A 0.9500 .
C14' C15' 1.389(9) .
C14' H14A 0.9500 .
C15' C16 1.405(9) .
C15' H15A 0.9500 .
C17 C18' 1.509(9) .
C17 C18 1.575(7) .
C17 H17A 0.9900 .
C17 H17B 0.9900 .
C18 C21 1.536(9) .
C18 C19 1.559(10) .
C18 H18 1.0000 .
C19 C20 1.540(12) .
C19 H19A 0.9900 .
C19 H19B 0.9900 .
C20 H20A 0.9800 .
C20 H20C 0.9800 .
C20 H20B 0.9800 .
C21 C22 1.533(11) .
C21 H21A 0.9900 .
C21 H21B 0.9900 .
C22 C23 1.583(12) .
C22 H22A 0.9900 .
C22 H22B 0.9900 .
C23 C24 1.472(12) .
C23 H23A 0.9900 .
C23 H23B 0.9900 .
C24 H24B 0.9800 .
C24 H24C 0.9800 .
C24 H24A 0.9800 .
C18' C19' 1.509(15) .
C18' C21' 1.516(14) .
C18' H18A 1.0000 .
C19' C20' 1.561(17) .
C19' H19D 0.9900 .
C19' H19C 0.9900 .
C20' H20E 0.9800 .
C20' H20D 0.9800 .
C20' H20F 0.9800 .
C21' C22' 1.531(15) .
C21' H21C 0.9900 .
C21' H21D 0.9900 .
C22' C23' 1.566(16) .
C22' H22C 0.9900 .
C22' H22D 0.9900 .
C23' C24' 1.470(16) .
C23' H23D 0.9900 .
C23' H23C 0.9900 .
C24' H24D 0.9800 .
C24' H24F 0.9800 .
C24' H24E 0.9800 .

loop_
_geom_torsion_atom_site_label_1
_geom_torsion_atom_site_label_2
_geom_torsion_atom_site_label_3
_geom_torsion_atom_site_label_4
_geom_torsion
_geom_torsion_site_symmetry_1
_geom_torsion_site_symmetry_4
C4 N1 C1 O2 -176.2(4) . .
C17 N1 C1 O2 -1.8(6) . .
C4 N1 C1 C2 2.3(4) . .
C17 N1 C1 C2 176.6(3) . .
O2 C1 C2 C2 -5.9(8) . 2_775
N1 C1 C2 C2 175.8(5) . 2_775
O2 C1 C2 C3 176.0(4) . .
N1 C1 C2 C3 -2.3(4) . .
C2 C2 C3 C4 -176.4(5) 2_775 .
C1 C2 C3 C4 1.6(4) . .
C2 C3 C4 N1 -0.2(4) . .
C2 C3 C4 C5 178.4(4) . .
C1 N1 C4 C3 -1.4(4) . .
C17 N1 C4 C3 -175.0(4) . .
C1 N1 C4 C5 180.0(4) . .
C17 N1 C4 C5 6.3(6) . .
C3 C4 C5 C6 -160.3(4) . .
N1 C4 C5 C6 18.1(7) . .
C3 C4 C5 S1 15.5(5) . .
N1 C4 C5 S1 -166.1(3) . .
C8 S1 C5 C6 1.1(3) . .
C8 S1 C5 C4 -175.7(3) . .
C4 C5 C6 C7 174.9(4) . .
S1 C5 C6 C7 -1.0(5) . .
C5 C6 C7 C8 0.4(5) . .
C6 C7 C8 C9 -179.8(4) . .
C6 C7 C8 S1 0.4(5) . .
C5 S1 C8 C7 -0.8(3) . .
C5 S1 C8 C9 179.4(3) . .
C16 O1 C9 C10 0.2(5) . .
C16 O1 C9 C8 -176.7(4) . .
C7 C8 C9 C10 -17.9(7) . .
S1 C8 C9 C10 161.9(4) . .
C7 C8 C9 O1 158.5(4) . .
S1 C8 C9 O1 -21.7(5) . .
O1 C9 C10 C11 0.1(5) . .
C8 C9 C10 C11 176.8(4) . .
C9 C10 C11 C16 -0.4(5) . .
C9 C10 C11 C12' 177.8(11) . .
C9 C10 C11 C12 -175.3(11) . .
C16 C11 C12 C13 3.1(14) . .
C12' C11 C12 C13 -165(5) . .
C10 C11 C12 C13 177.8(7) . .
C11 C12 C13 C14 -3.7(18) . .
C12 C13 C14 C15 1.0(16) . .
C13 C14 C15 C16 1.7(14) . .
C16 C11 C12' C13' -5(2) . .
C12 C11 C12' C13' 11(3) . .
C10 C11 C12' C13' 177.6(10) . .
C11 C12' C13' C14' 1(2) . .
C12' C13' C14' C15' 4(2) . .
C13' C14' C15' C16 -6(2) . .
C12' C11 C16 C15 5.2(16) . .
C12 C11 C16 C15 -0.2(12) . .
C10 C11 C16 C15 -176.7(8) . .
C12' C11 C16 C15' 2.6(15) . .
C12 C11 C16 C15' -2.8(11) . .
C10 C11 C16 C15' -179.3(8) . .
C12' C11 C16 O1 -177.5(12) . .
C12 C11 C16 O1 177.1(7) . .
C10 C11 C16 O1 0.6(5) . .
C14 C15 C16 C11 -2.2(14) . .
C14 C15 C16 C15' 4(2) . .
C14 C15 C16 O1 -179.2(7) . .
C14' C15' C16 C11 3.2(19) . .
C14' C15' C16 C15 -172(4) . .
C14' C15' C16 O1 -176.6(10) . .
C9 O1 C16 C11 -0.5(5) . .
C9 O1 C16 C15 177.2(7) . .
C9 O1 C16 C15' 179.3(13) . .
C1 N1 C17 C18' -70.3(7) . .
C4 N1 C17 C18' 102.7(7) . .
C1 N1 C17 C18 -107.0(5) . .
C4 N1 C17 C18 66.0(6) . .
N1 C17 C18 C21 175.2(5) . .
C18' C17 C18 C21 76.7(11) . .
N1 C17 C18 C19 50.8(7) . .
C18' C17 C18 C19 -47.8(10) . .
C21 C18 C19 C20 57.6(11) . .
C17 C18 C19 C20 -174.8(8) . .
C19 C18 C21 C22 -178.5(9) . .
C17 C18 C21 C22 55.1(10) . .
C18 C21 C22 C23 168.5(8) . .
C21 C22 C23 C24 167.4(10) . .
N1 C17 C18' C19' -65.4(11) . .
C18 C17 C18' C19' 31.6(8) . .
N1 C17 C18' C21' 173.5(8) . .
C18 C17 C18' C21' -89.5(13) . .
C17 C18' C19' C20' 177.4(12) . .
C21' C18' C19' C20' -70.6(16) . .
C17 C18' C21' C22' 67.1(16) . .
C19' C18' C21' C22' -45.4(19) . .
C18' C21' C22' C23' 178.6(13) . .
C21' C22' C23' C24' -169.0(16) . .
